data_7042234
loop_
_publ_author_name
'Azizpoor Fard, Mahmood'
'Behnia, Ava'
'Puddephatt, Richard J.'

_publ_section_title
;
 Coordination chemistry of mercury(ii) with 2-pyridylnitrones: monomers to
 polymers.
;
_journal_issue 11
_journal_name_full 'Dalton transactions (Cambridge, England : 2003)'
_journal_page_first 3579
_journal_page_last 3587
_journal_paper_doi 10.1039/c7dt00050b
_journal_volume 46
_journal_year 2017
_chemical_formula_sum 'C7 H8 Br4 Hg2 N2 O'
_chemical_formula_weight 856.97
_space_group_crystal_system monoclinic
_space_group_IT_number 15
_space_group_name_Hall '-C 2yc'
_space_group_name_H-M_alt 'C 1 2/c 1'
_symmetry_space_group_name_Hall '-C 2yc'
_symmetry_space_group_name_H-M 'C 1 2/c 1'
_atom_sites_solution_hydrogens geom
_atom_sites_solution_primary dual
_atom_sites_solution_secondary difmap
_audit_creation_method SHELXL-2014/7
_audit_update_record
;
2016-12-29 deposited with the CCDC.
2017-02-23 downloaded from the CCDC.
;
_cell_angle_alpha 90
_cell_angle_beta 101.062(12)
_cell_angle_gamma 90
_cell_formula_units_Z 8
_cell_length_a 24.248(5)
_cell_length_b 4.0519(10)
_cell_length_c 30.236(9)
_cell_measurement_reflns_used 9945
_cell_measurement_temperature 110
_cell_measurement_theta_max 36.26
_cell_measurement_theta_min 2.75
_cell_volume 2915.5(13)
_computing_cell_refinement SAINT
_computing_data_collection Apex2
_computing_data_reduction SAINT
_computing_molecular_graphics NRCVAX
_computing_publication_material cif2tables.py
_computing_structure_refinement SHELXL-2014
_computing_structure_solution SHELXT
_diffrn_ambient_temperature 110
_diffrn_detector 'CCD plate'
_diffrn_detector_type 'Bruker Apex2'
_diffrn_measured_fraction_theta_full 0.999
_diffrn_measured_fraction_theta_max 0.998
_diffrn_measurement_device '\k-geometry diffractometer'
_diffrn_measurement_device_type 'Bruker Kappa Axis Apex2'
_diffrn_measurement_method 'phi and omega scans'
_diffrn_radiation_type MoK\a
_diffrn_radiation_wavelength 0.71073
_diffrn_reflns_av_R_equivalents 0.0732
_diffrn_reflns_av_unetI/netI 0.0545
_diffrn_reflns_Laue_measured_fraction_full 0.999
_diffrn_reflns_Laue_measured_fraction_max 0.998
_diffrn_reflns_limit_h_max 40
_diffrn_reflns_limit_h_min -40
_diffrn_reflns_limit_k_max 6
_diffrn_reflns_limit_k_min -6
_diffrn_reflns_limit_l_max 50
_diffrn_reflns_limit_l_min -50
_diffrn_reflns_number 49764
_diffrn_reflns_point_group_measured_fraction_full 0.999
_diffrn_reflns_point_group_measured_fraction_max 0.998
_diffrn_reflns_theta_full 25.242
_diffrn_reflns_theta_max 36.428
_diffrn_reflns_theta_min 2.391
_diffrn_source 'sealed tube'
_exptl_absorpt_coefficient_mu 31.983
_exptl_absorpt_correction_T_max 0.7471
_exptl_absorpt_correction_T_min 0.2504
_exptl_absorpt_correction_type multi-scan
_exptl_absorpt_process_details SADABS
_exptl_crystal_colour colourless
_exptl_crystal_density_diffrn 3.905
_exptl_crystal_description block
_exptl_crystal_F_000 2976
_exptl_crystal_size_max 0.718
_exptl_crystal_size_mid 0.103
_exptl_crystal_size_min 0.065
_refine_diff_density_max 2.716
_refine_diff_density_min -3.554
_refine_diff_density_rms 0.426
_refine_ls_extinction_method none
_refine_ls_goodness_of_fit_ref 1.056
_refine_ls_hydrogen_treatment constr
_refine_ls_matrix_type full
_refine_ls_number_parameters 146
_refine_ls_number_reflns 7119
_refine_ls_number_restraints 0
_refine_ls_restrained_S_all 1.056
_refine_ls_R_factor_all 0.0537
_refine_ls_R_factor_gt 0.0399
_refine_ls_shift/su_max 0.001
_refine_ls_shift/su_mean 0.000
_refine_ls_structure_factor_coef Fsqd
_refine_ls_weighting_details 'w=1/[\s^2^(Fo^2^)+82.8864P] where P=(Fo^2^+2Fc^2^)/3'
_refine_ls_weighting_scheme calc
_refine_ls_wR_factor_gt 0.0795
_refine_ls_wR_factor_ref 0.0841
_reflns_Friedel_coverage 0.000
_reflns_number_gt 5948
_reflns_number_total 7119
_reflns_threshold_expression 'I > 2\s(I)'
_cod_data_source_file c7dt00050b2.cif
_cod_data_source_block b17123
_cod_depositor_comments 'Adding full bibliography for 7042234--7042240.cif.'
_cod_original_cell_volume 2915.4(13)
_cod_database_code 7042234
_shelx_shelxl_version_number 2014/7
_shelx_space_group_comment
;
The symmetry employed for this shelxl refinement is uniquely defined
by the following loop, which should always be used as a source of
symmetry information in preference to the above space-group names.
They are only intended as comments.
;
_shelx_estimated_absorpt_t_min 0.016
_shelx_estimated_absorpt_t_max 0.230

loop_
_space_group_symop_operation_xyz
'x, y, z'
'-x, y, -z+1/2'
'x+1/2, y+1/2, z'
'-x+1/2, y+1/2, -z+1/2'
'-x, -y, -z'
'x, -y, z-1/2'
'-x+1/2, -y+1/2, -z'
'x+1/2, -y+1/2, z-1/2'

loop_
_atom_site_label
_atom_site_type_symbol
_atom_site_fract_x
_atom_site_fract_y
_atom_site_fract_z
_atom_site_U_iso_or_equiv
_atom_site_adp_type
_atom_site_occupancy
_atom_site_site_symmetry_order
_atom_site_calc_flag
_atom_site_refinement_flags_posn
_atom_site_refinement_flags_adp
Hg1 Hg 0.54410(2) 0.78444(5) 0.36813(2) 0.01369(5) Uani 1 1 d . .
Br1 Br 0.53158(2) 0.41195(14) 0.42948(2) 0.01473(10) Uani 1 1 d . .
Br2 Br 0.57052(3) 1.15259(15) 0.31124(2) 0.01699(11) Uani 1 1 d . .
O1 O 0.44085(17) 0.9101(11) 0.34391(14) 0.0150(7) Uani 1 1 d . .
N1 N 0.31206(19) 0.6138(13) 0.41144(15) 0.0134(8) Uani 1 1 d . .
N2 N 0.4024(2) 0.6874(12) 0.33108(16) 0.0136(8) Uani 1 1 d . .
C1 C 0.3649(2) 0.5949(14) 0.35377(18) 0.0128(9) Uani 1 1 d . .
H1A H 0.3383 0.4347 0.3403 0.015 Uiso 1 1 calc R U
C2 C 0.3601(2) 0.7148(14) 0.39784(18) 0.0126(9) Uani 1 1 d . .
C3 C 0.4007(2) 0.8995(14) 0.42655(19) 0.0145(9) Uani 1 1 d . .
H3A H 0.4332 0.9754 0.4164 0.017 Uiso 1 1 calc R U
C4 C 0.3932(3) 0.9714(16) 0.4700(2) 0.0177(10) Uani 1 1 d . .
H4A H 0.4203 1.0982 0.4898 0.021 Uiso 1 1 calc R U
C5 C 0.3458(3) 0.8553(17) 0.48384(19) 0.0197(11) Uani 1 1 d . .
H5A H 0.3406 0.8918 0.5138 0.024 Uiso 1 1 calc R U
C6 C 0.3059(2) 0.6850(15) 0.45343(18) 0.0151(10) Uani 1 1 d . .
H6A H 0.2725 0.6153 0.4628 0.018 Uiso 1 1 calc R U
C7 C 0.4037(3) 0.5411(16) 0.28624(18) 0.0167(10) Uani 1 1 d . .
H7A H 0.4346 0.6392 0.2740 0.025 Uiso 1 1 calc R U
H7B H 0.4094 0.3022 0.2894 0.025 Uiso 1 1 calc R U
H7C H 0.3680 0.5855 0.2657 0.025 Uiso 1 1 calc R U
Hg2 Hg 0.21886(2) 0.54319(5) 0.35875(2) 0.01351(5) Uani 1 1 d . .
Br3 Br 0.23595(2) 0.93533(14) 0.30013(2) 0.01427(10) Uani 1 1 d . .
Br4 Br 0.17990(2) 0.17437(14) 0.41044(2) 0.01397(10) Uani 1 1 d . .

loop_
_atom_site_aniso_label
_atom_site_aniso_U_11
_atom_site_aniso_U_22
_atom_site_aniso_U_33
_atom_site_aniso_U_23
_atom_site_aniso_U_13
_atom_site_aniso_U_12
Hg1 0.01342(9) 0.01384(9) 0.01423(9) 0.00298(7) 0.00372(6) -0.00159(7)
Br1 0.0169(2) 0.0142(2) 0.0133(2) 0.00174(18) 0.00339(18) -0.00206(19)
Br2 0.0240(3) 0.0147(2) 0.0143(2) 0.00141(19) 0.0088(2) -0.0024(2)
O1 0.0100(16) 0.0178(19) 0.0162(17) 0.0021(15) 0.0002(13) -0.0024(14)
N1 0.0112(19) 0.018(2) 0.0113(18) 0.0018(16) 0.0036(15) 0.0007(16)
N2 0.0128(19) 0.016(2) 0.0118(18) -0.0005(16) 0.0018(15) -0.0015(16)
C1 0.011(2) 0.016(2) 0.012(2) -0.0021(18) 0.0007(16) -0.0002(18)
C2 0.0078(19) 0.017(2) 0.013(2) 0.0048(18) 0.0008(16) 0.0011(17)
C3 0.010(2) 0.015(2) 0.018(2) -0.0010(19) 0.0013(18) -0.0024(18)
C4 0.016(2) 0.018(3) 0.017(2) -0.003(2) -0.0019(19) 0.001(2)
C5 0.025(3) 0.025(3) 0.010(2) -0.002(2) 0.0038(19) 0.002(2)
C6 0.014(2) 0.021(3) 0.012(2) 0.0049(19) 0.0058(17) 0.003(2)
C7 0.018(2) 0.025(3) 0.0075(19) -0.001(2) 0.0034(17) 0.001(2)
Hg2 0.01387(9) 0.01393(9) 0.01317(8) 0.00171(7) 0.00370(6) -0.00178(7)
Br3 0.0183(2) 0.0132(2) 0.0120(2) 0.00104(18) 0.00470(18) -0.00006(19)
Br4 0.0138(2) 0.0140(2) 0.0151(2) 0.00099(18) 0.00550(17) -0.00191(18)

loop_
_atom_type_symbol
_atom_type_description
_atom_type_scat_dispersion_real
_atom_type_scat_dispersion_imag
_atom_type_scat_source
C C 0.0033 0.0016 'International Tables Vol C Tables 4.2.6.8 and 6.1.1.4'
H H 0.0000 0.0000 'International Tables Vol C Tables 4.2.6.8 and 6.1.1.4'
N N 0.0061 0.0033 'International Tables Vol C Tables 4.2.6.8 and 6.1.1.4'
O O 0.0106 0.0060 'International Tables Vol C Tables 4.2.6.8 and 6.1.1.4'
Br Br -0.2901 2.4595 'International Tables Vol C Tables 4.2.6.8 and 6.1.1.4'
Hg Hg -2.3894 9.2266 'International Tables Vol C Tables 4.2.6.8 and 6.1.1.4'

loop_
_geom_angle_atom_site_label_1
_geom_angle_atom_site_label_2
_geom_angle_atom_site_label_3
_geom_angle
_geom_angle_site_symmetry_3
Br2 Hg1 Br1 172.09(2) .
Br2 Hg1 O1 92.97(10) .
Br1 Hg1 O1 94.80(10) .
N2 O1 Hg1 124.1(3) .
C6 N1 C2 118.5(5) .
C6 N1 Hg2 112.0(4) .
C2 N1 Hg2 123.7(3) .
C1 N2 O1 125.3(5) .
C1 N2 C7 120.5(5) .
O1 N2 C7 114.1(4) .
N2 C1 C2 125.5(5) .
N2 C1 H1A 117.3 .
C2 C1 H1A 117.3 .
N1 C2 C3 120.8(5) .
N1 C2 C1 113.6(5) .
C3 C2 C1 125.5(5) .
C4 C3 C2 119.6(5) .
C4 C3 H3A 120.2 .
C2 C3 H3A 120.2 .
C5 C4 C3 118.9(5) .
C5 C4 H4A 120.6 .
C3 C4 H4A 120.6 .
C4 C5 C6 119.0(5) .
C4 C5 H5A 120.5 .
C6 C5 H5A 120.5 .
N1 C6 C5 123.1(5) .
N1 C6 H6A 118.4 .
C5 C6 H6A 118.4 .
N2 C7 H7A 109.5 .
N2 C7 H7B 109.5 .
H7A C7 H7B 109.5 .
N2 C7 H7C 109.5 .
H7A C7 H7C 109.5 .
H7B C7 H7C 109.5 .
Br3 Hg2 Br4 167.48(2) .
Br3 Hg2 N1 97.29(11) .
Br4 Hg2 N1 94.24(11) .
Br3 Hg2 Br3 92.38(3) 1_545
Br4 Hg2 Br3 89.45(3) 1_545
N1 Hg2 Br3 104.42(11) 1_545
Hg2 Br3 Hg2 92.37(3) 1_565

loop_
_geom_bond_atom_site_label_1
_geom_bond_atom_site_label_2
_geom_bond_distance
_geom_bond_site_symmetry_2
Hg1 Br2 2.4532(7) .
Hg1 Br1 2.4549(8) .
Hg1 O1 2.522(4) .
O1 N2 1.302(6) .
N1 C6 1.338(7) .
N1 C2 1.370(7) .
N1 Hg2 2.519(5) .
N2 C1 1.296(7) .
N2 C7 1.486(7) .
C1 C2 1.444(8) .
C1 H1A 0.9500 .
C2 C3 1.399(8) .
C3 C4 1.391(8) .
C3 H3A 0.9500 .
C4 C5 1.379(9) .
C4 H4A 0.9500 .
C5 C6 1.385(9) .
C5 H5A 0.9500 .
C6 H6A 0.9500 .
C7 H7A 0.9800 .
C7 H7B 0.9800 .
C7 H7C 0.9800 .
Hg2 Br3 2.4737(7) .
Hg2 Br4 2.4769(7) .
Hg2 Br3 3.1082(8) 1_545
Br3 Hg2 3.1082(8) 1_565

loop_
_geom_hbond_atom_site_label_D
_geom_hbond_atom_site_label_H
_geom_hbond_atom_site_label_A
_geom_hbond_distance_DH
_geom_hbond_distance_HA
_geom_hbond_distance_DA
_geom_hbond_angle_DHA
_geom_hbond_site_symmetry_A
C3 H3A Br1 0.95 2.93 3.779(6) 148.8 1_565
C3 H3A O1 0.95 2.25 2.851(7) 120.2 .
C5 H5A Br4 0.95 3.00 3.873(6) 152.9 7_566
C6 H6A Br4 0.95 3.06 3.712(6) 126.9 .
C7 H7B O1 0.98 2.31 3.128(8) 140.3 1_545
C7 H7C Br3 0.98 2.96 3.883(6) 157.3 4_545

loop_
_geom_torsion_atom_site_label_1
_geom_torsion_atom_site_label_2
_geom_torsion_atom_site_label_3
_geom_torsion_atom_site_label_4
_geom_torsion
Hg1 O1 N2 C1 109.2(6)
Hg1 O1 N2 C7 -71.6(5)
O1 N2 C1 C2 -2.0(9)
C7 N2 C1 C2 178.9(5)
C6 N1 C2 C3 -2.5(8)
Hg2 N1 C2 C3 148.4(4)
C6 N1 C2 C1 173.8(5)
Hg2 N1 C2 C1 -35.2(6)
N2 C1 C2 N1 170.9(6)
N2 C1 C2 C3 -12.9(9)
N1 C2 C3 C4 2.3(9)
C1 C2 C3 C4 -173.6(6)
C2 C3 C4 C5 0.6(9)
C3 C4 C5 C6 -3.1(9)
C2 N1 C6 C5 -0.1(9)
Hg2 N1 C6 C5 -154.3(5)
C4 C5 C6 N1 3.0(10)
